data_4038328
loop_
_publ_author_name
'Bell, Abbegail C.'
'Boomsma, Alex B.'
'Flikweert, Niecia E.'
'Hohlman, Robert M.'
'Zhang, Shiyuan'
'Blankespoor, Ronald L.'
'Biros, Shannon M.'
'Staples, Richard J.'
'Brickner, Steven J.'
'Barbachyn, Michael Robert'

_publ_section_title
;
 The Synthesis of Functionalized 3-Aryl- and 3-Heteroaryloxazolidin-2-ones
 and Tetrahydro-3-Aryl-1,3-oxazin-2-ones via the Iodocyclocarbamation
 Reaction. Access to Privileged Chemical Structures and Scope and
 Limitations of the Method.
;
_journal_name_full 'The Journal of organic chemistry'
_journal_paper_doi 10.1021/acs.joc.9b03400
_journal_year 2020
_chemical_formula_moiety 'I, C16 H16 I N2 O2, 0.5(C7 H8)'
_chemical_formula_sum 'C19.5 H20 I2 N2 O2'
_chemical_formula_weight 568.17
_space_group_crystal_system orthorhombic
_space_group_IT_number 29
_space_group_name_Hall 'P 2c -2ac'
_space_group_name_H-M_alt 'P c a 21'
_atom_sites_solution_hydrogens geom
_atom_sites_solution_primary dual
_audit_creation_date 2016-07-18
_audit_creation_method
;
Olex2 1.2-alpha
(compiled 2016.07.08 svn.r3312 for OlexSys, GUI svn.r5203)
;
_cell_angle_alpha 90
_cell_angle_beta 90
_cell_angle_gamma 90
_cell_formula_units_Z 8
_cell_length_a 16.4039(16)
_cell_length_b 7.6320(8)
_cell_length_c 32.433(3)
_cell_measurement_reflns_used 9540
_cell_measurement_temperature 173(2)
_cell_measurement_theta_max 25.36
_cell_measurement_theta_min 2.51
_cell_volume 4060.4(7)
_computing_cell_refinement 'SAINT v8.34A (Bruker, 2013)'
_computing_data_collection 'COSMO (BRUKER, V1.61, 2009)'
_computing_data_reduction 'SAINT v8.34A (Bruker, 2013)'
_computing_molecular_graphics 'Olex2 (Dolomanov et al., 2009)'
_computing_publication_material 'Olex2 (Dolomanov et al., 2009)'
_computing_structure_refinement 'XL (Sheldrick, 2008)'
_computing_structure_solution 'ShelXT (Sheldrick, 2015)'
_diffrn_ambient_temperature 173(2)
_diffrn_detector_area_resol_mean 8.36
_diffrn_measured_fraction_theta_full 1.000
_diffrn_measured_fraction_theta_max 0.998
_diffrn_measurement_device_type 'Bruker APEX-II CCD'
_diffrn_measurement_method \w
_diffrn_radiation_monochromator graphite
_diffrn_radiation_type MoK\a
_diffrn_radiation_wavelength 0.71073
_diffrn_reflns_av_R_equivalents 0.0583
_diffrn_reflns_av_unetI/netI 0.0398
_diffrn_reflns_Laue_measured_fraction_full 1.000
_diffrn_reflns_Laue_measured_fraction_max 0.998
_diffrn_reflns_limit_h_max 19
_diffrn_reflns_limit_h_min -19
_diffrn_reflns_limit_k_max 9
_diffrn_reflns_limit_k_min -9
_diffrn_reflns_limit_l_max 39
_diffrn_reflns_limit_l_min -39
_diffrn_reflns_number 46879
_diffrn_reflns_point_group_measured_fraction_full 1.000
_diffrn_reflns_point_group_measured_fraction_max 0.998
_diffrn_reflns_theta_full 25.242
_diffrn_reflns_theta_max 25.374
_diffrn_reflns_theta_min 2.483
_diffrn_source 'sealed tube'
_diffrn_standards_number 0
_exptl_absorpt_coefficient_mu 3.113
_exptl_absorpt_correction_T_max 0.9478
_exptl_absorpt_correction_T_min 0.4921
_exptl_absorpt_correction_type multi-scan
_exptl_absorpt_process_details
'SADABS-2014/5 (Bruker,2014/5) was used for absorption correction. wR2(int) was 0.1278 before and 0.0695 after correction. The Ratio of minimum to maximum transmission is 0.5192. The \l/2 correction factor is 0.00150.'
_exptl_crystal_colour colourless
_exptl_crystal_colour_primary colourless
_exptl_crystal_density_diffrn 1.859
_exptl_crystal_description needle
_exptl_crystal_F_000 2184
_exptl_crystal_recrystallization_method 'used as received'
_exptl_crystal_size_max 0.346
_exptl_crystal_size_mid 0.062
_exptl_crystal_size_min 0.06
_refine_diff_density_max 3.393
_refine_diff_density_min -1.152
_refine_diff_density_rms 0.203
_refine_ls_abs_structure_details
;
 Refined as an inversion twin.
;
_refine_ls_abs_structure_Flack 0.48(8)
_refine_ls_extinction_method none
_refine_ls_goodness_of_fit_ref 1.174
_refine_ls_hydrogen_treatment constr
_refine_ls_matrix_type full
_refine_ls_number_parameters 231
_refine_ls_number_reflns 7435
_refine_ls_number_restraints 3
_refine_ls_restrained_S_all 1.174
_refine_ls_R_factor_all 0.0660
_refine_ls_R_factor_gt 0.0604
_refine_ls_shift/su_max 0.000
_refine_ls_shift/su_mean 0.000
_refine_ls_structure_factor_coef Fsqd
_refine_ls_weighting_details 'w=1/[\s^2^(Fo^2^)+(0.0560P)^2^+41.9177P] where P=(Fo^2^+2Fc^2^)/3'
_refine_ls_weighting_scheme calc
_refine_ls_wR_factor_gt 0.1452
_refine_ls_wR_factor_ref 0.1488
_reflns_Friedel_coverage 0.961
_reflns_Friedel_fraction_full 1.000
_reflns_Friedel_fraction_max 0.998
_reflns_number_gt 6767
_reflns_number_total 7435
_reflns_threshold_expression 'I > 2\s(I)'
_cod_data_source_file jo9b03400_si_002.cif
_cod_data_source_block MRB615A
_cod_original_formula_sum 'C19.50 H20 I2 N2 O2'
_cod_database_code 4038328
_shelxl_version_number 2014/6
_shelx_space_group_comment
;
The symmetry employed for this shelxl refinement is uniquely defined
by the following loop, which should always be used as a source of
symmetry information in preference to the above space-group names.
They are only intended as comments.
;
_shelx_estimated_absorpt_t_max 0.835
_shelx_estimated_absorpt_t_min 0.412
_olex2_refinement_description
;
1. Twinned data refinement
 Scales: 0.52(8) 0.48(8)
2. Fixed Uiso
 At 1.2 times of:
  All C(H) groups, All C(H,H) groups
 At 1.5 times of:
  All C(H,H,H) groups
3. Restrained distances
 C2R-C1R
 1.45 with sigma of 0.02
 C2S-C1S
 1.45 with sigma of 0.02
4. Uiso/Uaniso restraints and constraints
Uiso(C1S) = Uiso(C1R)
5. Others
 Fixed Sof: C1R(0.5) H1RA(0.5) H1RB(0.5) H1RC(0.5) C1S(0.5) H1SA(0.5)
 H1SB(0.5) H1SC(0.5) C5R(0.5) H5R(0.5) C6R(0.5) H6R(0.5) C7R(0.5) H7R(0.5)
 C2R(0.5) C3R(0.5) H3R(0.5) C4R(0.5) H4R(0.5) C5S(0.5) H5S(0.5) C6S(0.5)
 H6S(0.5) C7S(0.5) H7S(0.5) C2S(0.5) C3S(0.5) H3S(0.5) C4S(0.5) H4S(0.5)
6.a Ternary CH refined with riding coordinates:
 C2A(H2A), C2B(H2B)
6.b Secondary CH2 refined with riding coordinates:
 C1A(H1AA,H1AB), C3A(H3AA,H3AB), C9A(H9AA,H9AB), C1B(H1BA,H1BB), C3B(H3BA,
 H3BB), C9B(H9BA,H9BB)
6.c Aromatic/amide H refined with riding coordinates:
 C5A(H5A), C6A(H6A), C7A(H7A), C8A(H8A), C11A(H11A), C12A(H12A), C13A(H13A),
 C14A(H14A), C15A(H15A), C5B(H5B), C6B(H6B), C7B(H7B), C8B(H8B), C11B(H11B),
 C12B(H12B), C13B(H13B), C14B(H14B), C15B(H15B), C5R(H5R), C6R(H6R), C7R(H7R),
 C3R(H3R), C4R(H4R), C5S(H5S), C6S(H6S), C7S(H7S), C3S(H3S), C4S(H4S)
6.d Fitted hexagon refined as free rotating group:
 C5R(C6R,C7R,C2R,C3R,C4R), C5S(C6S,C7S,C2S,C3S,C4S)
6.e Idealised Me refined as rotating group:
 C1R(H1RA,H1RB,H1RC), C1S(H1SA,H1SB,H1SC)
;
_olex2_diffrn_ambient_temperature_device 'Oxford Cryosystems'
_olex2_exptl_crystal_mounting_method 'The crystal was mounted on a nylon loop with paratone oil'
_olex2_submission_original_sample_id 'mp 136-7'
_olex2_submission_special_instructions 'No special instructions were received'

loop_
_space_group_symop_operation_xyz
'x, y, z'
'-x, -y, z+1/2'
'x+1/2, -y, z'
'-x+1/2, y, z+1/2'

loop_
_atom_site_label
_atom_site_type_symbol
_atom_site_fract_x
_atom_site_fract_y
_atom_site_fract_z
_atom_site_U_iso_or_equiv
_atom_site_adp_type
_atom_site_occupancy
_atom_site_site_symmetry_order
_atom_site_calc_flag
_atom_site_refinement_flags_posn
_atom_site_refinement_flags_adp
_atom_site_refinement_flags_occupancy
_atom_site_disorder_assembly
_atom_site_disorder_group
I1 I 0.53454(8) 0.03493(15) 0.53688(4) 0.0305(3) Uani 1 1 d . . . . .
I1A I 0.49492(9) 0.49580(17) 0.43828(4) 0.0346(3) Uani 1 1 d . . . . .
O1A O 0.4931(7) 0.6390(15) 0.6119(4) 0.028(3) Uiso 1 1 d . . . . .
O2A O 0.6130(9) 0.7275(19) 0.6398(4) 0.044(3) Uiso 1 1 d . . . . .
N1A N 0.6066(8) 0.6032(18) 0.5757(4) 0.023(3) Uiso 1 1 d . . . . .
N2A N 0.6968(9) 0.5644(19) 0.5257(5) 0.026(3) Uiso 1 1 d . . . . .
C00U C 0.5725(11) 0.664(2) 0.6121(6) 0.030(4) Uiso 1 1 d . . . . .
C1A C 0.5570(12) 0.542(2) 0.5412(7) 0.031(4) Uiso 1 1 d . . . . .
H1AA H 0.5184 0.6342 0.5323 0.037 Uiso 1 1 calc R . . . .
H1AB H 0.5258 0.4362 0.5490 0.037 Uiso 1 1 calc R . . . .
C2A C 0.6182(15) 0.500(3) 0.5068(9) 0.038(5) Uiso 1 1 d . . . . .
H2A H 0.6210 0.3704 0.5026 0.045 Uiso 1 1 calc R . . . .
C3A C 0.6060(15) 0.584(3) 0.4686(7) 0.053(6) Uiso 1 1 d . . . . .
H3AA H 0.6532 0.5601 0.4504 0.064 Uiso 1 1 calc R . . . .
H3AB H 0.6030 0.7122 0.4730 0.064 Uiso 1 1 calc R . . . .
C4A C 0.6871(10) 0.614(2) 0.5667(5) 0.023(3) Uiso 1 1 d . . . . .
C5A C 0.7528(12) 0.662(2) 0.5881(6) 0.037(4) Uiso 1 1 d . . . . .
H5A H 0.7470 0.6948 0.6162 0.045 Uiso 1 1 calc R . . . .
C6A C 0.8295(12) 0.664(3) 0.5701(6) 0.038(4) Uiso 1 1 d . . . . .
H6A H 0.8759 0.6999 0.5854 0.046 Uiso 1 1 calc R . . . .
C7A C 0.8373(12) 0.611(3) 0.5290(6) 0.038(4) Uiso 1 1 d . . . . .
H7A H 0.8898 0.6112 0.5166 0.046 Uiso 1 1 calc R . . . .
C8A C 0.7702(12) 0.559(2) 0.5058(6) 0.032(4) Uiso 1 1 d . . . . .
H8A H 0.7752 0.5211 0.4779 0.038 Uiso 1 1 calc R . . . .
C9A C 0.4513(11) 0.706(3) 0.6485(6) 0.037(4) Uiso 1 1 d . . . . .
H9AA H 0.4720 0.8238 0.6555 0.045 Uiso 1 1 calc R . . . .
H9AB H 0.4615 0.6271 0.6723 0.045 Uiso 1 1 calc R . . . .
C10A C 0.3623(11) 0.714(3) 0.6397(5) 0.032(4) Uiso 1 1 d . . . . .
C11A C 0.3315(11) 0.806(2) 0.6056(6) 0.031(4) Uiso 1 1 d . . . . .
H11A H 0.3681 0.8546 0.5859 0.038 Uiso 1 1 calc R . . . .
C12A C 0.2487(13) 0.826(3) 0.6004(6) 0.042(5) Uiso 1 1 d . . . . .
H12A H 0.2285 0.8879 0.5770 0.050 Uiso 1 1 calc R . . . .
C13A C 0.1942(13) 0.757(3) 0.6292(6) 0.040(5) Uiso 1 1 d . . . . .
H13A H 0.1370 0.7715 0.6258 0.048 Uiso 1 1 calc R . . . .
C14A C 0.2248(13) 0.667(3) 0.6627(7) 0.047(5) Uiso 1 1 d . . . . .
H14A H 0.1886 0.6192 0.6825 0.056 Uiso 1 1 calc R . . . .
C15A C 0.3079(11) 0.648(2) 0.6675(6) 0.034(4) Uiso 1 1 d . . . . .
H15A H 0.3278 0.5858 0.6909 0.041 Uiso 1 1 calc R . . . .
I1B I 0.74003(8) 0.04267(16) 0.48392(4) 0.0316(3) Uani 1 1 d . . . . .
O1B O 0.7426(7) 0.1496(15) 0.3115(4) 0.029(3) Uiso 1 1 d . . . . .
O2B O 0.8657(8) 0.2205(19) 0.2835(4) 0.041(3) Uiso 1 1 d . . . . .
N1B N 0.8551(8) 0.0915(18) 0.3479(4) 0.024(3) Uiso 1 1 d . . . . .
N2B N 0.9453(9) 0.0298(18) 0.3964(4) 0.024(3) Uiso 1 1 d . . . . .
C00I C 0.8247(11) 0.164(2) 0.3106(5) 0.027(4) Uiso 1 1 d . . . . .
C1B C 0.8029(11) 0.034(2) 0.3819(7) 0.028(4) Uiso 1 1 d . . . . .
H1BA H 0.7713 -0.0720 0.3742 0.033 Uiso 1 1 calc R . . . .
H1BB H 0.7648 0.1274 0.3905 0.033 Uiso 1 1 calc R . . . .
C2B C 0.8657(13) -0.008(2) 0.4163(8) 0.029(4) Uiso 1 1 d . . . . .
H2B H 0.8628 -0.1353 0.4230 0.034 Uiso 1 1 calc R . . . .
C3B C 0.8570(10) 0.093(2) 0.4544(5) 0.026(4) Uiso 1 1 d . . . . .
H3BA H 0.8617 0.2193 0.4482 0.032 Uiso 1 1 calc R . . . .
H3BB H 0.9015 0.0610 0.4736 0.032 Uiso 1 1 calc R . . . .
C4B C 0.9361(10) 0.090(2) 0.3585(5) 0.024(3) Uiso 1 1 d . . . . .
C5B C 1.0041(12) 0.139(3) 0.3348(7) 0.041(5) Uiso 1 1 d . . . . .
H5B H 0.9981 0.1823 0.3075 0.049 Uiso 1 1 calc R . . . .
C6B C 1.0791(13) 0.123(3) 0.3526(7) 0.047(5) Uiso 1 1 d . . . . .
H6B H 1.1266 0.1527 0.3374 0.056 Uiso 1 1 calc R . . . .
C7B C 1.0865(12) 0.062(2) 0.3937(6) 0.035(4) Uiso 1 1 d . . . . .
H7B H 1.1382 0.0551 0.4067 0.042 Uiso 1 1 calc R . . . .
C8B C 1.0192(11) 0.013(2) 0.4135(6) 0.030(4) Uiso 1 1 d . . . . .
H8B H 1.0237 -0.0341 0.4405 0.036 Uiso 1 1 calc R . . . .
C9B C 0.7043(11) 0.238(3) 0.2768(6) 0.035(4) Uiso 1 1 d . . . . .
H9BA H 0.7166 0.1751 0.2509 0.042 Uiso 1 1 calc R . . . .
H9BB H 0.7259 0.3591 0.2744 0.042 Uiso 1 1 calc R . . . .
C10B C 0.6144(11) 0.244(2) 0.2836(5) 0.028(4) Uiso 1 1 d . . . . .
C11B C 0.5823(12) 0.331(3) 0.3174(6) 0.037(4) Uiso 1 1 d . . . . .
H11B H 0.6177 0.3802 0.3375 0.044 Uiso 1 1 calc R . . . .
C12B C 0.4993(13) 0.346(3) 0.3221(6) 0.042(5) Uiso 1 1 d . . . . .
H12B H 0.4781 0.4032 0.3458 0.051 Uiso 1 1 calc R . . . .
C13B C 0.4455(13) 0.277(3) 0.2926(6) 0.040(5) Uiso 1 1 d . . . . .
H13B H 0.3884 0.2931 0.2954 0.048 Uiso 1 1 calc R . . . .
C14B C 0.4766(12) 0.187(3) 0.2595(6) 0.039(5) Uiso 1 1 d . . . . .
H14B H 0.4409 0.1360 0.2398 0.047 Uiso 1 1 calc R . . . .
C15B C 0.5622(11) 0.171(3) 0.2549(6) 0.035(4) Uiso 1 1 d . . . . .
H15B H 0.5838 0.1101 0.2318 0.042 Uiso 1 1 calc R . . . .
I2 I 0.78722(8) 0.53369(15) 0.38538(4) 0.0306(3) Uani 1 1 d . . . . .
C1R C 0.236(3) 1.202(11) 0.728(3) 0.102(15) Uiso 0.5 1 d D . P A 1
H1RA H 0.2067 1.3115 0.7224 0.153 Uiso 0.5 1 calc GR . P A 1
H1RB H 0.2312 1.1744 0.7576 0.153 Uiso 0.5 1 calc GR . P A 1
H1RC H 0.2126 1.1071 0.7118 0.153 Uiso 0.5 1 calc GR . P A 1
C1S C 0.510(3) 1.268(10) 0.692(3) 0.102(15) Uiso 0.5 1 d D . P B 2
H1SA H 0.5146 1.2604 0.6621 0.153 Uiso 0.5 1 calc GR . P B 2
H1SB H 0.5423 1.1743 0.7048 0.153 Uiso 0.5 1 calc GR . P B 2
H1SC H 0.5314 1.3821 0.7013 0.153 Uiso 0.5 1 calc GR . P B 2
C5R C 0.4833(17) 1.262(5) 0.6934(10) 0.073(16) Uiso 0.5 1 d . . P A 1
H5R H 0.5385 1.2757 0.6852 0.088 Uiso 0.5 1 calc R . P A 1
C6R C 0.428(2) 1.182(5) 0.6672(8) 0.055(12) Uiso 0.5 1 d G . P A 1
H6R H 0.4449 1.1403 0.6410 0.066 Uiso 0.5 1 calc R . P A 1
C7R C 0.3469(19) 1.163(5) 0.6793(9) 0.054(16) Uiso 0.5 1 d G . P A 1
H7R H 0.3089 1.1078 0.6614 0.065 Uiso 0.5 1 calc R . P A 1
C2R C 0.3217(17) 1.224(5) 0.7176(10) 0.057(12) Uiso 0.5 1 d DG . P A 1
C3R C 0.377(2) 1.304(5) 0.7438(8) 0.059(16) Uiso 0.5 1 d G . P A 1
H3R H 0.3601 1.3459 0.7700 0.071 Uiso 0.5 1 calc R . P A 1
C4R C 0.458(2) 1.324(5) 0.7317(9) 0.048(10) Uiso 0.5 1 d G . P A 1
H4R H 0.4961 1.3784 0.7497 0.058 Uiso 0.5 1 calc R . P A 1
C5S C 0.2649(17) 1.216(6) 0.7305(11) 0.074(17) Uiso 0.5 1 d . . P B 2
H5S H 0.2100 1.2040 0.7395 0.089 Uiso 0.5 1 calc R . P B 2
C6S C 0.2890(19) 1.146(5) 0.6929(10) 0.066(14) Uiso 0.5 1 d G . P B 2
H6S H 0.2506 1.0861 0.6761 0.079 Uiso 0.5 1 calc R . P B 2
C7S C 0.369(2) 1.164(4) 0.6798(7) 0.034(11) Uiso 0.5 1 d G . P B 2
H7S H 0.3857 1.1160 0.6541 0.041 Uiso 0.5 1 calc R . P B 2
C2S C 0.4254(16) 1.252(4) 0.7044(8) 0.049(11) Uiso 0.5 1 d DG . P B 2
C3S C 0.4013(19) 1.322(4) 0.7420(8) 0.037(10) Uiso 0.5 1 d G . P B 2
H3S H 0.4397 1.3817 0.7588 0.044 Uiso 0.5 1 calc R . P B 2
C4S C 0.321(2) 1.304(5) 0.7551(8) 0.073(16) Uiso 0.5 1 d G . P B 2
H4S H 0.3046 1.3518 0.7808 0.087 Uiso 0.5 1 calc R . P B 2

loop_
_atom_site_aniso_label
_atom_site_aniso_U_11
_atom_site_aniso_U_22
_atom_site_aniso_U_33
_atom_site_aniso_U_23
_atom_site_aniso_U_13
_atom_site_aniso_U_12
I1 0.0294(7) 0.0305(6) 0.0315(7) 0.0018(5) 0.0017(5) -0.0028(5)
I1A 0.0265(6) 0.0530(6) 0.0244(6) -0.0009(5) -0.0027(6) 0.0048(5)
I1B 0.0273(6) 0.0405(7) 0.0269(7) -0.0034(5) 0.0052(6) -0.0035(5)
I2 0.0300(7) 0.0314(6) 0.0304(7) -0.0029(6) 0.0005(5) -0.0028(5)

loop_
_atom_type_symbol
_atom_type_description
_atom_type_scat_dispersion_real
_atom_type_scat_dispersion_imag
_atom_type_scat_source
C C 0.0033 0.0016 'International Tables Vol C Tables 4.2.6.8 and 6.1.1.4'
H H 0.0000 0.0000 'International Tables Vol C Tables 4.2.6.8 and 6.1.1.4'
I I -0.4742 1.8119 'International Tables Vol C Tables 4.2.6.8 and 6.1.1.4'
N N 0.0061 0.0033 'International Tables Vol C Tables 4.2.6.8 and 6.1.1.4'
O O 0.0106 0.0060 'International Tables Vol C Tables 4.2.6.8 and 6.1.1.4'

loop_
_geom_angle_atom_site_label_1
_geom_angle_atom_site_label_2
_geom_angle_atom_site_label_3
_geom_angle
_geom_angle_site_symmetry_1
_geom_angle_site_symmetry_3
_geom_angle_publ_flag
C00U O1A C9A 114.2(13) . . ?
C00U N1A C1A 122.4(14) . . ?
C4A N1A C00U 123.8(15) . . ?
C4A N1A C1A 113.4(14) . . ?
C4A N2A C2A 112.2(16) . . ?
C8A N2A C2A 123.4(17) . . ?
C8A N2A C4A 124.1(16) . . ?
O1A C00U N1A 110.3(15) . . ?
O2A C00U O1A 126.9(17) . . ?
O2A C00U N1A 122.8(17) . . ?
N1A C1A H1AA 110.7 . . ?
N1A C1A H1AB 110.7 . . ?
N1A C1A C2A 105.1(16) . . ?
H1AA C1A H1AB 108.8 . . ?
C2A C1A H1AA 110.7 . . ?
C2A C1A H1AB 110.7 . . ?
N2A C2A C1A 101.3(19) . . ?
N2A C2A H2A 109.7 . . ?
C1A C2A H2A 109.7 . . ?
C3A C2A N2A 109(2) . . ?
C3A C2A C1A 117(2) . . ?
C3A C2A H2A 109.7 . . ?
I1A C3A H3AA 109.2 . . ?
I1A C3A H3AB 109.2 . . ?
C2A C3A I1A 112.0(18) . . ?
C2A C3A H3AA 109.2 . . ?
C2A C3A H3AB 109.2 . . ?
H3AA C3A H3AB 107.9 . . ?
N1A C4A N2A 107.4(14) . . ?
C5A C4A N1A 133.9(17) . . ?
C5A C4A N2A 118.7(16) . . ?
C4A C5A H5A 119.5 . . ?
C4A C5A C6A 121.1(19) . . ?
C6A C5A H5A 119.5 . . ?
C5A C6A H6A 120.6 . . ?
C5A C6A C7A 118.8(19) . . ?
C7A C6A H6A 120.6 . . ?
C6A C7A H7A 119.1 . . ?
C8A C7A C6A 121.7(19) . . ?
C8A C7A H7A 119.1 . . ?
N2A C8A C7A 115.6(18) . . ?
N2A C8A H8A 122.2 . . ?
C7A C8A H8A 122.2 . . ?
O1A C9A H9AA 110.0 . . ?
O1A C9A H9AB 110.0 . . ?
O1A C9A C10A 108.5(15) . . ?
H9AA C9A H9AB 108.4 . . ?
C10A C9A H9AA 110.0 . . ?
C10A C9A H9AB 110.0 . . ?
C11A C10A C9A 121.7(17) . . ?
C15A C10A C9A 119.8(17) . . ?
C15A C10A C11A 118.1(17) . . ?
C10A C11A H11A 119.7 . . ?
C12A C11A C10A 120.5(18) . . ?
C12A C11A H11A 119.7 . . ?
C11A C12A H12A 119.8 . . ?
C11A C12A C13A 120(2) . . ?
C13A C12A H12A 119.8 . . ?
C12A C13A H13A 120.6 . . ?
C14A C13A C12A 119(2) . . ?
C14A C13A H13A 120.6 . . ?
C13A C14A H14A 119.8 . . ?
C13A C14A C15A 120(2) . . ?
C15A C14A H14A 119.8 . . ?
C10A C15A C14A 121.9(19) . . ?
C10A C15A H15A 119.0 . . ?
C14A C15A H15A 119.0 . . ?
C00I O1B C9B 112.1(13) . . ?
C00I N1B C1B 123.5(14) . . ?
C4B N1B C00I 123.9(14) . . ?
C4B N1B C1B 112.0(14) . . ?
C4B N2B C2B 111.7(16) . . ?
C4B N2B C8B 121.4(16) . . ?
C8B N2B C2B 126.8(16) . . ?
O1B C00I N1B 107.5(14) . . ?
O2B C00I O1B 127.6(16) . . ?
O2B C00I N1B 124.9(16) . . ?
N1B C1B H1BA 111.3 . . ?
N1B C1B H1BB 111.3 . . ?
N1B C1B C2B 102.4(15) . . ?
H1BA C1B H1BB 109.2 . . ?
C2B C1B H1BA 111.3 . . ?
C2B C1B H1BB 111.3 . . ?
N2B C2B C1B 103.5(18) . . ?
N2B C2B H2B 108.8 . . ?
C1B C2B H2B 108.8 . . ?
C3B C2B N2B 110.7(16) . . ?
C3B C2B C1B 115.9(16) . . ?
C3B C2B H2B 108.8 . . ?
I1B C3B H3BA 109.3 . . ?
I1B C3B H3BB 109.3 . . ?
C2B C3B I1B 111.5(13) . . ?
C2B C3B H3BA 109.3 . . ?
C2B C3B H3BB 109.3 . . ?
H3BA C3B H3BB 108.0 . . ?
N1B C4B C5B 128.9(16) . . ?
N2B C4B N1B 110.3(15) . . ?
N2B C4B C5B 120.7(17) . . ?
C4B C5B H5B 121.3 . . ?
C6B C5B C4B 117.4(19) . . ?
C6B C5B H5B 121.3 . . ?
C5B C6B H6B 119.9 . . ?
C5B C6B C7B 120(2) . . ?
C7B C6B H6B 119.9 . . ?
C6B C7B H7B 120.8 . . ?
C8B C7B C6B 118.4(19) . . ?
C8B C7B H7B 120.8 . . ?
N2B C8B H8B 119.1 . . ?
C7B C8B N2B 121.7(18) . . ?
C7B C8B H8B 119.1 . . ?
O1B C9B H9BA 109.9 . . ?
O1B C9B H9BB 109.9 . . ?
O1B C9B C10B 109.0(15) . . ?
H9BA C9B H9BB 108.3 . . ?
C10B C9B H9BA 109.9 . . ?
C10B C9B H9BB 109.9 . . ?
C11B C10B C9B 120.4(16) . . ?
C15B C10B C9B 120.2(16) . . ?
C15B C10B C11B 119.3(17) . . ?
C10B C11B H11B 119.9 . . ?
C12B C11B C10B 120.3(19) . . ?
C12B C11B H11B 119.9 . . ?
C11B C12B H12B 119.5 . . ?
C11B C12B C13B 121(2) . . ?
C13B C12B H12B 119.5 . . ?
C12B C13B H13B 120.4 . . ?
C14B C13B C12B 119(2) . . ?
C14B C13B H13B 120.4 . . ?
C13B C14B H14B 120.2 . . ?
C13B C14B C15B 120(2) . . ?
C15B C14B H14B 120.2 . . ?
C10B C15B C14B 120.6(18) . . ?
C10B C15B H15B 119.7 . . ?
C14B C15B H15B 119.7 . . ?
H1RA C1R H1RB 109.5 . . ?
H1RA C1R H1RC 109.5 . . ?
H1RB C1R H1RC 109.5 . . ?
C2R C1R H1RA 109.5 . . ?
C2R C1R H1RB 109.5 . . ?
C2R C1R H1RC 109.5 . . ?
H1SA C1S H1SB 109.5 . . ?
H1SA C1S H1SC 109.5 . . ?
H1SB C1S H1SC 109.5 . . ?
C2S C1S H1SA 109.5 . . ?
C2S C1S H1SB 109.5 . . ?
C2S C1S H1SC 109.5 . . ?
C6R C5R H5R 120.0 . . ?
C6R C5R C4R 120.0 . . ?
C4R C5R H5R 120.0 . . ?
C5R C6R H6R 120.0 . . ?
C7R C6R C5R 120.0 . . ?
C7R C6R H6R 120.0 . . ?
C6R C7R H7R 120.0 . . ?
C2R C7R C6R 120.0 . . ?
C2R C7R H7R 120.0 . . ?
C7R C2R C1R 117(4) . . ?
C3R C2R C1R 123(4) . . ?
C3R C2R C7R 120.0 . . ?
C2R C3R H3R 120.0 . . ?
C2R C3R C4R 120.0 . . ?
C4R C3R H3R 120.0 . . ?
C5R C4R H4R 120.0 . . ?
C3R C4R C5R 120.0 . . ?
C3R C4R H4R 120.0 . . ?
C6S C5S H5S 120.0 . . ?
C6S C5S C4S 120.0 . . ?
C4S C5S H5S 120.0 . . ?
C5S C6S H6S 120.0 . . ?
C7S C6S C5S 120.0 . . ?
C7S C6S H6S 120.0 . . ?
C6S C7S H7S 120.0 . . ?
C6S C7S C2S 120.0 . . ?
C2S C7S H7S 120.0 . . ?
C7S C2S C1S 121(4) . . ?
C7S C2S C3S 120.0 . . ?
C3S C2S C1S 119(4) . . ?
C2S C3S H3S 120.0 . . ?
C4S C3S C2S 120.0 . . ?
C4S C3S H3S 120.0 . . ?
C5S C4S H4S 120.0 . . ?
C3S C4S C5S 120.0 . . ?
C3S C4S H4S 120.0 . . ?

loop_
_geom_bond_atom_site_label_1
_geom_bond_atom_site_label_2
_geom_bond_distance
_geom_bond_site_symmetry_2
_geom_bond_publ_flag
I1A C3A 2.18(2) . ?
O1A C00U 1.32(2) . ?
O1A C9A 1.46(2) . ?
O2A C00U 1.22(2) . ?
N1A C00U 1.38(2) . ?
N1A C1A 1.46(2) . ?
N1A C4A 1.36(2) . ?
N2A C2A 1.51(3) . ?
N2A C4A 1.39(2) . ?
N2A C8A 1.37(2) . ?
C1A H1AA 0.9900 . ?
C1A H1AB 0.9900 . ?
C1A C2A 1.53(3) . ?
C2A H2A 1.0000 . ?
C2A C3A 1.41(4) . ?
C3A H3AA 0.9900 . ?
C3A H3AB 0.9900 . ?
C4A C5A 1.33(3) . ?
C5A H5A 0.9500 . ?
C5A C6A 1.39(3) . ?
C6A H6A 0.9500 . ?
C6A C7A 1.40(3) . ?
C7A H7A 0.9500 . ?
C7A C8A 1.39(3) . ?
C8A H8A 0.9500 . ?
C9A H9AA 0.9900 . ?
C9A H9AB 0.9900 . ?
C9A C10A 1.49(2) . ?
C10A C11A 1.40(2) . ?
C10A C15A 1.37(3) . ?
C11A H11A 0.9500 . ?
C11A C12A 1.38(3) . ?
C12A H12A 0.9500 . ?
C12A C13A 1.40(3) . ?
C13A H13A 0.9500 . ?
C13A C14A 1.38(3) . ?
C14A H14A 0.9500 . ?
C14A C15A 1.38(3) . ?
C15A H15A 0.9500 . ?
I1B C3B 2.178(17) . ?
O1B C00I 1.35(2) . ?
O1B C9B 1.46(2) . ?
O2B C00I 1.19(2) . ?
N1B C00I 1.42(2) . ?
N1B C1B 1.46(2) . ?
N1B C4B 1.37(2) . ?
N2B C2B 1.48(3) . ?
N2B C4B 1.32(2) . ?
N2B C8B 1.34(2) . ?
C1B H1BA 0.9900 . ?
C1B H1BB 0.9900 . ?
C1B C2B 1.55(3) . ?
C2B H2B 1.0000 . ?
C2B C3B 1.46(3) . ?
C3B H3BA 0.9900 . ?
C3B H3BB 0.9900 . ?
C4B C5B 1.41(3) . ?
C5B H5B 0.9500 . ?
C5B C6B 1.36(3) . ?
C6B H6B 0.9500 . ?
C6B C7B 1.42(3) . ?
C7B H7B 0.9500 . ?
C7B C8B 1.33(3) . ?
C8B H8B 0.9500 . ?
C9B H9BA 0.9900 . ?
C9B H9BB 0.9900 . ?
C9B C10B 1.49(2) . ?
C10B C11B 1.39(3) . ?
C10B C15B 1.38(2) . ?
C11B H11B 0.9500 . ?
C11B C12B 1.37(3) . ?
C12B H12B 0.9500 . ?
C12B C13B 1.40(3) . ?
C13B H13B 0.9500 . ?
C13B C14B 1.37(3) . ?
C14B H14B 0.9500 . ?
C14B C15B 1.42(3) . ?
C15B H15B 0.9500 . ?
C1R H1RA 0.9800 . ?
C1R H1RB 0.9800 . ?
C1R H1RC 0.9800 . ?
C1R C2R 1.46(3) . ?
C1S H1SA 0.9800 . ?
C1S H1SB 0.9800 . ?
C1S H1SC 0.9800 . ?
C1S C2S 1.45(3) . ?
C5R H5R 0.9500 . ?
C5R C6R 1.3900 . ?
C5R C4R 1.3900 . ?
C6R H6R 0.9500 . ?
C6R C7R 1.3900 . ?
C7R H7R 0.9500 . ?
C7R C2R 1.3900 . ?
C2R C3R 1.3900 . ?
C3R H3R 0.9500 . ?
C3R C4R 1.3900 . ?
C4R H4R 0.9500 . ?
C5S H5S 0.9500 . ?
C5S C6S 1.3900 . ?
C5S C4S 1.3900 . ?
C6S H6S 0.9500 . ?
C6S C7S 1.3900 . ?
C7S H7S 0.9500 . ?
C7S C2S 1.3900 . ?
C2S C3S 1.3900 . ?
C3S H3S 0.9500 . ?
C3S C4S 1.3900 . ?
C4S H4S 0.9500 . ?

loop_
_geom_torsion_atom_site_label_1
_geom_torsion_atom_site_label_2
_geom_torsion_atom_site_label_3
_geom_torsion_atom_site_label_4
_geom_torsion
_geom_torsion_site_symmetry_1
_geom_torsion_site_symmetry_2
_geom_torsion_site_symmetry_3
_geom_torsion_site_symmetry_4
_geom_torsion_publ_flag
O1A C9A C10A C11A -55(2) . . . . ?
O1A C9A C10A C15A 132.5(18) . . . . ?
N1A C1A C2A N2A -6.1(19) . . . . ?
N1A C1A C2A C3A -125(2) . . . . ?
N1A C4A C5A C6A -178.6(19) . . . . ?
N2A C2A C3A I1A 178.9(13) . . . . ?
N2A C4A C5A C6A 1(3) . . . . ?
C00U O1A C9A C10A 164.8(15) . . . . ?
C00U N1A C1A C2A 176.1(16) . . . . ?
C00U N1A C4A N2A -171.4(15) . . . . ?
C00U N1A C4A C5A 8(3) . . . . ?
C1A N1A C00U O1A 7(2) . . . . ?
C1A N1A C00U O2A -174.3(17) . . . . ?
C1A N1A C4A N2A 1.0(19) . . . . ?
C1A N1A C4A C5A -180(2) . . . . ?
C1A C2A C3A I1A -67(2) . . . . ?
C2A N2A C4A N1A -5(2) . . . . ?
C2A N2A C4A C5A 175.2(17) . . . . ?
C2A N2A C8A C7A -175.3(17) . . . . ?
C4A N1A C00U O1A 178.7(15) . . . . ?
C4A N1A C00U O2A -3(3) . . . . ?
C4A N1A C1A C2A 4(2) . . . . ?
C4A N2A C2A C1A 7(2) . . . . ?
C4A N2A C2A C3A 131(2) . . . . ?
C4A N2A C8A C7A -2(3) . . . . ?
C4A C5A C6A C7A -1(3) . . . . ?
C5A C6A C7A C8A 1(3) . . . . ?
C6A C7A C8A N2A 1(3) . . . . ?
C8A N2A C2A C1A -178.5(17) . . . . ?
C8A N2A C2A C3A -55(3) . . . . ?
C8A N2A C4A N1A -179.7(16) . . . . ?
C8A N2A C4A C5A 1(3) . . . . ?
C9A O1A C00U O2A 4(3) . . . . ?
C9A O1A C00U N1A -177.7(14) . . . . ?
C9A C10A C11A C12A -173.5(18) . . . . ?
C9A C10A C15A C14A 173.5(19) . . . . ?
C10A C11A C12A C13A 1(3) . . . . ?
C11A C10A C15A C14A 1(3) . . . . ?
C11A C12A C13A C14A 0(3) . . . . ?
C12A C13A C14A C15A 0(3) . . . . ?
C13A C14A C15A C10A 0(3) . . . . ?
C15A C10A C11A C12A -1(3) . . . . ?
O1B C9B C10B C11B 61(2) . . . . ?
O1B C9B C10B C15B -122.4(18) . . . . ?
N1B C1B C2B N2B -1.1(17) . . . . ?
N1B C1B C2B C3B 120.2(18) . . . . ?
N1B C4B C5B C6B -178.9(19) . . . . ?
N2B C2B C3B I1B 179.4(11) . . . . ?
N2B C4B C5B C6B 0(3) . . . . ?
C00I O1B C9B C10B -170.5(14) . . . . ?
C00I N1B C1B C2B -172.4(15) . . . . ?
C00I N1B C4B N2B 174.3(15) . . . . ?
C00I N1B C4B C5B -7(3) . . . . ?
C1B N1B C00I O1B -6(2) . . . . ?
C1B N1B C00I O2B 175.5(17) . . . . ?
C1B N1B C4B N2B 3(2) . . . . ?
C1B N1B C4B C5B -178.8(18) . . . . ?
C1B C2B C3B I1B 62(2) . . . . ?
C2B N2B C4B N1B -3.4(19) . . . . ?
C2B N2B C4B C5B 177.9(16) . . . . ?
C2B N2B C8B C7B -175.5(17) . . . . ?
C4B N1B C00I O1B -176.9(15) . . . . ?
C4B N1B C00I O2B 5(3) . . . . ?
C4B N1B C1B C2B -0.8(19) . . . . ?
C4B N2B C2B C1B 2.8(18) . . . . ?
C4B N2B C2B C3B -122.0(18) . . . . ?
C4B N2B C8B C7B 2(3) . . . . ?
C4B C5B C6B C7B -1(3) . . . . ?
C5B C6B C7B C8B 3(3) . . . . ?
C6B C7B C8B N2B -3(3) . . . . ?
C8B N2B C2B C1B -179.6(16) . . . . ?
C8B N2B C2B C3B 56(2) . . . . ?
C8B N2B C4B N1B 178.8(15) . . . . ?
C8B N2B C4B C5B 0(3) . . . . ?
C9B O1B C00I O2B -9(3) . . . . ?
C9B O1B C00I N1B 173.2(14) . . . . ?
C9B C10B C11B C12B 175.6(18) . . . . ?
C9B C10B C15B C14B -175.2(18) . . . . ?
C10B C11B C12B C13B -1(3) . . . . ?
C11B C10B C15B C14B 1(3) . . . . ?
C11B C12B C13B C14B 3(3) . . . . ?
C12B C13B C14B C15B -3(3) . . . . ?
C13B C14B C15B C10B 1(3) . . . . ?
C15B C10B C11B C12B -1(3) . . . . ?
C1R C2R C3R C4R -179(5) . . . . ?
C1S C2S C3S C4S -178(4) . . . . ?
C5R C6R C7R C2R 0.0 . . . . ?
C6R C5R C4R C3R 0.0 . . . . ?
C6R C7R C2R C1R 179(5) . . . . ?
C6R C7R C2R C3R 0.0 . . . . ?
C7R C2R C3R C4R 0.0 . . . . ?
C2R C3R C4R C5R 0.0 . . . . ?
C4R C5R C6R C7R 0.0 . . . . ?
C5S C6S C7S C2S 0.0 . . . . ?
C6S C5S C4S C3S 0.0 . . . . ?
C6S C7S C2S C1S 178(4) . . . . ?
C6S C7S C2S C3S 0.0 . . . . ?
C7S C2S C3S C4S 0.0 . . . . ?
C2S C3S C4S C5S 0.0 . . . . ?
C4S C5S C6S C7S 0.0 . . . . ?

loop_
_twin_individual_id
_twin_individual_mass_fraction_refined
1 0.52(8)
2 0.48(8)
